data_4311676
loop_
_publ_author_name
'Lihui Wei'
'John W. Babich'
'Jon Zubieta'

_publ_contact_author_address
;Department of Chemistry
1-014 CST
Syracuse University
111 College Place
Syracuse, NY 13244
;
_publ_contact_author_email jazubiet@syr.edu
_publ_contact_author_fax 315-443-4070
_publ_contact_author_name 'Jon Zubieta'
_publ_contact_author_phone 315-443-2547
_publ_section_title
;
 Unusual Reactivity of the {ReVO}3+ Core: Syntheses and Characterization
 of Novel Rhenium Halide Complexes with N-Methyl-o-diaminobenzene
;
_journal_name_full 'Inorganic Chemistry'
_journal_page_first 6445
_journal_page_last 6454
_journal_paper_doi 10.1021/ic049372p
_journal_volume 43
_journal_year 2004
_chemical_formula_sum 'C18 H15 Cl2 O P Re0.5'
_chemical_formula_weight 442.27
_chemical_name_systematic
; 
 ? 
;
_space_group_IT_number 2
_symmetry_cell_setting triclinic
_symmetry_space_group_name_Hall '-P 1'
_symmetry_space_group_name_H-M 'P -1'
_atom_sites_solution_hydrogens geom
_atom_sites_solution_primary direct
_atom_sites_solution_secondary difmap
_audit_creation_method SHELXL-97
_cell_angle_alpha 102.0950(10)
_cell_angle_beta 108.2160(10)
_cell_angle_gamma 93.8760(10)
_cell_formula_units_Z 2
_cell_length_a 9.2986(6)
_cell_length_b 9.6486(6)
_cell_length_c 10.3467(7)
_cell_measurement_reflns_used 5579
_cell_measurement_temperature 90(2)
_cell_measurement_theta_max 31.51
_cell_measurement_theta_min 2.14
_cell_volume 853.30(10)
_computing_cell_refinement 'Bruker SMART'
_computing_data_collection 'Bruker SMART'
_computing_data_reduction 'Bruker SAINT'
_computing_molecular_graphics 'Bruker SHELXTL'
_computing_publication_material 'Bruker SHELXTL'
_computing_structure_refinement 'SHELXL-97 (Sheldrick, 1997)'
_computing_structure_solution 'SHELXS-97 (Sheldrick, 1990)'
_diffrn_ambient_temperature 90(2)
_diffrn_detector_area_resol_mean 512
_diffrn_measured_fraction_theta_full 0.982
_diffrn_measured_fraction_theta_max 0.982
_diffrn_measurement_device_type 'Platfrom w/APEX CCD detector'
_diffrn_measurement_method 'Phi and omega scan'
_diffrn_radiation_monochromator graphite
_diffrn_radiation_source 'fine-focus sealed tube'
_diffrn_radiation_type MoK\a
_diffrn_radiation_wavelength 0.71073
_diffrn_reflns_av_R_equivalents 0.0524
_diffrn_reflns_av_sigmaI/netI 0.0938
_diffrn_reflns_limit_h_max 13
_diffrn_reflns_limit_h_min -13
_diffrn_reflns_limit_k_max 14
_diffrn_reflns_limit_k_min -14
_diffrn_reflns_limit_l_max 15
_diffrn_reflns_limit_l_min -15
_diffrn_reflns_number 11237
_diffrn_reflns_theta_full 31.51
_diffrn_reflns_theta_max 31.51
_diffrn_reflns_theta_min 2.14
_exptl_absorpt_coefficient_mu 4.000
_exptl_absorpt_correction_T_max 0.8564
_exptl_absorpt_correction_T_min 0.7953
_exptl_absorpt_correction_type multi-scan
_exptl_absorpt_process_details 'SADABS (Sheldrick, 97)'
_exptl_crystal_colour res
_exptl_crystal_density_diffrn 1.721
_exptl_crystal_density_method 'not measured'
_exptl_crystal_description block
_exptl_crystal_F_000 435
_exptl_crystal_size_max 0.06
_exptl_crystal_size_mid 0.06
_exptl_crystal_size_min 0.04
_refine_diff_density_max 3.250
_refine_diff_density_min -1.360
_refine_diff_density_rms 0.220
_refine_ls_extinction_method none
_refine_ls_goodness_of_fit_ref 1.022
_refine_ls_hydrogen_treatment constr
_refine_ls_matrix_type full
_refine_ls_number_parameters 205
_refine_ls_number_reflns 5579
_refine_ls_number_restraints 0
_refine_ls_restrained_S_all 1.022
_refine_ls_R_factor_all 0.0669
_refine_ls_R_factor_gt 0.0532
_refine_ls_shift/su_max 0.001
_refine_ls_shift/su_mean 0.000
_refine_ls_structure_factor_coef Fsqd
_refine_ls_weighting_details 'calc w=1/[\s^2^(Fo^2^)+(0.0465P)^2^+0.0000P] where P=(Fo^2^+2Fc^2^)/3'
_refine_ls_weighting_scheme calc
_refine_ls_wR_factor_gt 0.1013
_refine_ls_wR_factor_ref 0.1084
_reflns_number_gt 4843
_reflns_number_total 5579
_reflns_threshold_expression >2sigma(I)
_cod_data_source_file ic049372psi20040712_033522.cif
_cod_data_source_block p-1
_cod_original_formula_sum 'C18 H15 Cl2 O P Re0.50'
_cod_database_code 4311676

loop_
_symmetry_equiv_pos_as_xyz
'x, y, z'
'-x, -y, -z'

loop_
_atom_site_label
_atom_site_type_symbol
_atom_site_fract_x
_atom_site_fract_y
_atom_site_fract_z
_atom_site_U_iso_or_equiv
_atom_site_adp_type
_atom_site_occupancy
_atom_site_symmetry_multiplicity
_atom_site_calc_flag
_atom_site_refinement_flags
_atom_site_disorder_assembly
_atom_site_disorder_group
Re1 Re 0.0000 0.0000 0.5000 0.01765(9) Uani 1 2 d S . .
Cl1 Cl -0.14396(14) -0.05724(14) 0.63683(13) 0.0263(3) Uani 1 1 d . . .
Cl2 Cl -0.19044(14) 0.12532(14) 0.39117(13) 0.0271(3) Uani 1 1 d . . .
P1 P 0.23143(15) 0.27783(15) 0.75986(14) 0.0256(3) Uani 1 1 d . . .
O1 O 0.1000(4) 0.1824(4) 0.6473(4) 0.0309(8) Uani 1 1 d . . .
C1 C 0.1616(6) 0.4420(6) 0.8121(6) 0.0275(11) Uani 1 1 d . . .
C2 C 0.0652(6) 0.4931(6) 0.7038(6) 0.0317(12) Uani 1 1 d . . .
H2 H 0.0379 0.4417 0.6109 0.038 Uiso 1 1 calc R . .
C3 C 0.0112(7) 0.6214(7) 0.7374(8) 0.0418(15) Uani 1 1 d . . .
H3 H -0.0515 0.6578 0.6669 0.050 Uiso 1 1 calc R . .
C4 C 0.0506(7) 0.6945(7) 0.8751(7) 0.0414(15) Uani 1 1 d . . .
H4 H 0.0133 0.7802 0.8969 0.050 Uiso 1 1 calc R . .
C5 C 0.1443(7) 0.6439(7) 0.9825(7) 0.0422(15) Uani 1 1 d . . .
H5 H 0.1700 0.6952 1.0753 0.051 Uiso 1 1 calc R . .
C6 C 0.1994(7) 0.5161(7) 0.9504(6) 0.0346(13) Uani 1 1 d . . .
H6 H 0.2616 0.4803 1.0216 0.042 Uiso 1 1 calc R . .
C7 C 0.3000(6) 0.2022(6) 0.9066(5) 0.0276(11) Uani 1 1 d . . .
C8 C 0.1976(7) 0.1192(7) 0.9432(6) 0.0329(13) Uani 1 1 d . . .
H8 H 0.0950 0.0973 0.8876 0.040 Uiso 1 1 calc R . .
C9 C 0.2512(7) 0.0693(7) 1.0646(6) 0.0356(13) Uani 1 1 d . . .
H9 H 0.1839 0.0137 1.0900 0.043 Uiso 1 1 calc R . .
C10 C 0.4023(7) 0.1017(6) 1.1465(6) 0.0375(14) Uani 1 1 d . . .
H10 H 0.4360 0.0720 1.2295 0.045 Uiso 1 1 calc R . .
C11 C 0.5039(7) 0.1777(7) 1.1068(6) 0.0379(14) Uani 1 1 d . . .
H11 H 0.6073 0.1949 1.1603 0.046 Uiso 1 1 calc R . .
C12 C 0.4533(6) 0.2290(7) 0.9873(6) 0.0351(13) Uani 1 1 d . . .
H12 H 0.5225 0.2815 0.9614 0.042 Uiso 1 1 calc R . .
C13 C 0.3880(6) 0.3153(6) 0.7015(5) 0.0276(11) Uani 1 1 d . . .
C14 C 0.4590(6) 0.1999(7) 0.6546(6) 0.0319(12) Uani 1 1 d . . .
H14 H 0.4212 0.1067 0.6504 0.038 Uiso 1 1 calc R . .
C15 C 0.5854(6) 0.2257(7) 0.6145(6) 0.0346(13) Uani 1 1 d . . .
H15 H 0.6325 0.1499 0.5830 0.041 Uiso 1 1 calc R . .
C16 C 0.6405(7) 0.3633(7) 0.6214(7) 0.0426(15) Uani 1 1 d . . .
H16 H 0.7255 0.3806 0.5949 0.051 Uiso 1 1 calc R . .
C17 C 0.5717(7) 0.4756(8) 0.6670(7) 0.0420(15) Uani 1 1 d . . .
H17 H 0.6109 0.5685 0.6716 0.050 Uiso 1 1 calc R . .
C18 C 0.4445(7) 0.4525(7) 0.7063(6) 0.0367(13) Uani 1 1 d . . .
H18 H 0.3975 0.5292 0.7357 0.044 Uiso 1 1 calc R . .

loop_
_atom_site_aniso_label
_atom_site_aniso_U_11
_atom_site_aniso_U_22
_atom_site_aniso_U_33
_atom_site_aniso_U_23
_atom_site_aniso_U_13
_atom_site_aniso_U_12
Re1 0.01784(14) 0.02248(15) 0.01767(14) 0.01031(10) 0.00791(10) 0.01018(10)
Cl1 0.0265(6) 0.0352(7) 0.0265(6) 0.0158(5) 0.0150(5) 0.0124(5)
Cl2 0.0249(6) 0.0350(7) 0.0301(6) 0.0187(5) 0.0116(5) 0.0160(5)
P1 0.0249(7) 0.0319(7) 0.0264(7) 0.0135(6) 0.0114(6) 0.0126(6)
O1 0.041(2) 0.0273(19) 0.031(2) 0.0099(16) 0.0193(18) 0.0105(17)
C1 0.024(3) 0.032(3) 0.031(3) 0.011(2) 0.013(2) 0.009(2)
C2 0.030(3) 0.034(3) 0.033(3) 0.014(2) 0.009(2) 0.007(2)
C3 0.039(3) 0.032(3) 0.059(4) 0.022(3) 0.016(3) 0.011(3)
C4 0.037(3) 0.033(3) 0.060(4) 0.011(3) 0.021(3) 0.018(3)
C5 0.039(3) 0.044(4) 0.044(4) 0.003(3) 0.018(3) 0.016(3)
C6 0.031(3) 0.044(3) 0.035(3) 0.013(3) 0.014(2) 0.017(3)
C7 0.034(3) 0.035(3) 0.025(3) 0.017(2) 0.014(2) 0.020(2)
C8 0.030(3) 0.051(4) 0.024(3) 0.013(3) 0.013(2) 0.009(3)
C9 0.045(3) 0.044(3) 0.030(3) 0.020(3) 0.021(3) 0.009(3)
C10 0.051(4) 0.038(3) 0.030(3) 0.016(3) 0.014(3) 0.022(3)
C11 0.034(3) 0.043(3) 0.035(3) 0.016(3) 0.003(3) 0.015(3)
C12 0.026(3) 0.046(4) 0.038(3) 0.022(3) 0.008(2) 0.012(3)
C13 0.027(3) 0.038(3) 0.024(3) 0.015(2) 0.011(2) 0.017(2)
C14 0.026(3) 0.039(3) 0.040(3) 0.019(3) 0.015(2) 0.012(2)
C15 0.025(3) 0.048(4) 0.038(3) 0.015(3) 0.016(2) 0.015(3)
C16 0.039(3) 0.057(4) 0.042(4) 0.012(3) 0.028(3) 0.011(3)
C17 0.042(4) 0.050(4) 0.042(4) 0.016(3) 0.023(3) 0.007(3)
C18 0.042(3) 0.047(4) 0.034(3) 0.019(3) 0.022(3) 0.019(3)

loop_
_atom_type_symbol
_atom_type_description
_atom_type_scat_dispersion_real
_atom_type_scat_dispersion_imag
_atom_type_scat_source
C C 0.0033 0.0016 'International Tables Vol C Tables 4.2.6.8 and 6.1.1.4'
H H 0.0000 0.0000 'International Tables Vol C Tables 4.2.6.8 and 6.1.1.4'
O O 0.0106 0.0060 'International Tables Vol C Tables 4.2.6.8 and 6.1.1.4'
P P 0.1023 0.0942 'International Tables Vol C Tables 4.2.6.8 and 6.1.1.4'
Cl Cl 0.1484 0.1585 'International Tables Vol C Tables 4.2.6.8 and 6.1.1.4'
Re Re -1.0185 7.2310 'International Tables Vol C Tables 4.2.6.8 and 6.1.1.4'

loop_
_geom_angle_atom_site_label_1
_geom_angle_atom_site_label_2
_geom_angle_atom_site_label_3
_geom_angle
_geom_angle_site_symmetry_1
_geom_angle_site_symmetry_3
_geom_angle_publ_flag
O1 Re1 O1 180.0 . 2_556 ?
O1 Re1 Cl2 88.79(11) . . ?
O1 Re1 Cl2 91.21(11) 2_556 . ?
O1 Re1 Cl2 91.21(11) . 2_556 ?
O1 Re1 Cl2 88.79(11) 2_556 2_556 ?
Cl2 Re1 Cl2 179.999(2) . 2_556 ?
O1 Re1 Cl1 89.83(11) . . ?
O1 Re1 Cl1 90.17(11) 2_556 . ?
Cl2 Re1 Cl1 90.26(4) . . ?
Cl2 Re1 Cl1 89.74(4) 2_556 . ?
O1 Re1 Cl1 90.17(11) . 2_556 ?
O1 Re1 Cl1 89.83(11) 2_556 2_556 ?
Cl2 Re1 Cl1 89.74(4) . 2_556 ?
Cl2 Re1 Cl1 90.26(4) 2_556 2_556 ?
Cl1 Re1 Cl1 180.0 . 2_556 ?
O1 P1 C7 111.5(3) . . ?
O1 P1 C13 112.6(2) . . ?
C7 P1 C13 107.8(2) . . ?
O1 P1 C1 106.2(2) . . ?
C7 P1 C1 109.6(3) . . ?
C13 P1 C1 109.1(3) . . ?
P1 O1 Re1 153.9(3) . . ?
C6 C1 C2 120.8(5) . . ?
C6 C1 P1 122.9(4) . . ?
C2 C1 P1 116.3(4) . . ?
C3 C2 C1 118.9(6) . . ?
C3 C2 H2 120.6 . . ?
C1 C2 H2 120.6 . . ?
C4 C3 C2 119.7(6) . . ?
C4 C3 H3 120.1 . . ?
C2 C3 H3 120.1 . . ?
C3 C4 C5 121.6(6) . . ?
C3 C4 H4 119.2 . . ?
C5 C4 H4 119.2 . . ?
C4 C5 C6 119.2(6) . . ?
C4 C5 H5 120.4 . . ?
C6 C5 H5 120.4 . . ?
C1 C6 C5 119.7(6) . . ?
C1 C6 H6 120.1 . . ?
C5 C6 H6 120.1 . . ?
C12 C7 C8 119.7(5) . . ?
C12 C7 P1 120.6(4) . . ?
C8 C7 P1 119.7(4) . . ?
C7 C8 C9 119.1(5) . . ?
C7 C8 H8 120.4 . . ?
C9 C8 H8 120.4 . . ?
C10 C9 C8 120.4(5) . . ?
C10 C9 H9 119.8 . . ?
C8 C9 H9 119.8 . . ?
C11 C10 C9 120.4(5) . . ?
C11 C10 H10 119.8 . . ?
C9 C10 H10 119.8 . . ?
C10 C11 C12 120.2(6) . . ?
C10 C11 H11 119.9 . . ?
C12 C11 H11 119.9 . . ?
C7 C12 C11 120.1(6) . . ?
C7 C12 H12 119.9 . . ?
C11 C12 H12 119.9 . . ?
C18 C13 C14 119.5(5) . . ?
C18 C13 P1 122.3(4) . . ?
C14 C13 P1 118.2(4) . . ?
C15 C14 C13 119.8(5) . . ?
C15 C14 H14 120.1 . . ?
C13 C14 H14 120.1 . . ?
C16 C15 C14 119.7(6) . . ?
C16 C15 H15 120.2 . . ?
C14 C15 H15 120.2 . . ?
C17 C16 C15 120.7(6) . . ?
C17 C16 H16 119.7 . . ?
C15 C16 H16 119.7 . . ?
C16 C17 C18 120.7(6) . . ?
C16 C17 H17 119.6 . . ?
C18 C17 H17 119.6 . . ?
C13 C18 C17 119.7(6) . . ?
C13 C18 H18 120.2 . . ?
C17 C18 H18 120.2 . . ?

loop_
_geom_bond_atom_site_label_1
_geom_bond_atom_site_label_2
_geom_bond_distance
_geom_bond_site_symmetry_2
_geom_bond_publ_flag
Re1 O1 2.013(4) . ?
Re1 O1 2.013(4) 2_556 ?
Re1 Cl2 2.3408(11) . ?
Re1 Cl2 2.3408(11) 2_556 ?
Re1 Cl1 2.3482(11) . ?
Re1 Cl1 2.3482(11) 2_556 ?
P1 O1 1.485(4) . ?
P1 C7 1.779(5) . ?
P1 C13 1.785(5) . ?
P1 C1 1.795(5) . ?
C1 C6 1.380(8) . ?
C1 C2 1.402(7) . ?
C2 C3 1.385(8) . ?
C2 H2 0.9300 . ?
C3 C4 1.371(9) . ?
C3 H3 0.9300 . ?
C4 C5 1.382(9) . ?
C4 H4 0.9300 . ?
C5 C6 1.383(8) . ?
C5 H5 0.9300 . ?
C6 H6 0.9300 . ?
C7 C12 1.383(8) . ?
C7 C8 1.393(8) . ?
C8 C9 1.398(7) . ?
C8 H8 0.9300 . ?
C9 C10 1.369(9) . ?
C9 H9 0.9300 . ?
C10 C11 1.369(9) . ?
C10 H10 0.9300 . ?
C11 C12 1.386(8) . ?
C11 H11 0.9300 . ?
C12 H12 0.9300 . ?
C13 C18 1.376(8) . ?
C13 C14 1.409(7) . ?
C14 C15 1.387(7) . ?
C14 H14 0.9300 . ?
C15 C16 1.370(9) . ?
C15 H15 0.9300 . ?
C16 C17 1.369(9) . ?
C16 H16 0.9300 . ?
C17 C18 1.385(8) . ?
C17 H17 0.9300 . ?
C18 H18 0.9300 . ?

loop_
_geom_torsion_atom_site_label_1
_geom_torsion_atom_site_label_2
_geom_torsion_atom_site_label_3
_geom_torsion_atom_site_label_4
_geom_torsion
_geom_torsion_site_symmetry_1
_geom_torsion_site_symmetry_2
_geom_torsion_site_symmetry_3
_geom_torsion_site_symmetry_4
_geom_torsion_publ_flag
C7 P1 O1 Re1 -63.3(6) . . . . ?
C13 P1 O1 Re1 58.1(6) . . . . ?
C1 P1 O1 Re1 177.4(5) . . . . ?
O1 Re1 O1 P1 -16(5) 2_556 . . . ?
Cl2 Re1 O1 P1 -158.1(5) . . . . ?
Cl2 Re1 O1 P1 21.9(5) 2_556 . . . ?
Cl1 Re1 O1 P1 111.6(5) . . . . ?
Cl1 Re1 O1 P1 -68.4(5) 2_556 . . . ?
O1 P1 C1 C6 138.5(5) . . . . ?
C7 P1 C1 C6 18.0(6) . . . . ?
C13 P1 C1 C6 -99.9(5) . . . . ?
O1 P1 C1 C2 -41.7(5) . . . . ?
C7 P1 C1 C2 -162.3(4) . . . . ?
C13 P1 C1 C2 79.8(5) . . . . ?
C6 C1 C2 C3 1.6(8) . . . . ?
P1 C1 C2 C3 -178.2(4) . . . . ?
C1 C2 C3 C4 -1.1(9) . . . . ?
C2 C3 C4 C5 0.4(10) . . . . ?
C3 C4 C5 C6 -0.2(10) . . . . ?
C2 C1 C6 C5 -1.4(9) . . . . ?
P1 C1 C6 C5 178.4(5) . . . . ?
C4 C5 C6 C1 0.7(9) . . . . ?
O1 P1 C7 C12 148.1(5) . . . . ?
C13 P1 C7 C12 24.1(6) . . . . ?
C1 P1 C7 C12 -94.6(5) . . . . ?
O1 P1 C7 C8 -34.0(5) . . . . ?
C13 P1 C7 C8 -158.1(5) . . . . ?
C1 P1 C7 C8 83.3(5) . . . . ?
C12 C7 C8 C9 2.6(9) . . . . ?
P1 C7 C8 C9 -175.3(5) . . . . ?
C7 C8 C9 C10 0.1(9) . . . . ?
C8 C9 C10 C11 -3.1(9) . . . . ?
C9 C10 C11 C12 3.5(9) . . . . ?
C8 C7 C12 C11 -2.2(9) . . . . ?
P1 C7 C12 C11 175.6(5) . . . . ?
C10 C11 C12 C7 -0.8(9) . . . . ?
O1 P1 C13 C18 120.7(5) . . . . ?
C7 P1 C13 C18 -115.9(5) . . . . ?
C1 P1 C13 C18 3.1(6) . . . . ?
O1 P1 C13 C14 -61.9(5) . . . . ?
C7 P1 C13 C14 61.6(5) . . . . ?
C1 P1 C13 C14 -179.5(4) . . . . ?
C18 C13 C14 C15 0.4(8) . . . . ?
P1 C13 C14 C15 -177.1(4) . . . . ?
C13 C14 C15 C16 0.2(9) . . . . ?
C14 C15 C16 C17 -0.3(10) . . . . ?
C15 C16 C17 C18 -0.4(10) . . . . ?
C14 C13 C18 C17 -1.1(9) . . . . ?
P1 C13 C18 C17 176.4(5) . . . . ?
C16 C17 C18 C13 1.0(10) . . . . ?
